data_7705421
loop_
_publ_author_name
'Duval, Maryne'
'Blons, Charlie'
'Mallet-Ladeira, Sonia'
'Delcroix, Damien'
'Magna, Lionel'
'Olivier-Bourbigou, H\'el\`ene'
'Sosa Carrizo, E. Daiann'
'Miqueu, Karinne'
'Amgoune, Abderrahmane'
'Szal\'oki, Gy\"orgy'
'Bourissou, Didier'

_publ_section_title
;
 Cu-Catalyzed P-C bond formation/cleavage: straightforward
 synthesis/ring-expansion of strained cyclic phosphoniums.
;
_journal_issue 37
_journal_name_full 'Dalton transactions (Cambridge, England : 2003)'
_journal_page_first 13100
_journal_page_last 13109
_journal_paper_doi 10.1039/d0dt03059g
_journal_volume 49
_journal_year 2020
_chemical_formula_moiety 'C44 H32 Cu I3 P2'
_chemical_formula_sum 'C44 H32 Cu I3 P2'
_chemical_formula_weight 1066.89
_space_group_crystal_system monoclinic
_space_group_IT_number 14
_space_group_name_Hall '-P 2yn'
_space_group_name_H-M_alt 'P 1 21/n 1'
_atom_sites_solution_hydrogens geom
_audit_creation_method SHELXL-2014/7
_audit_update_record
;
2020-04-21 deposited with the CCDC.	2020-09-14 downloaded from the CCDC.
;
_cell_angle_alpha 90
_cell_angle_beta 102.961(7)
_cell_angle_gamma 90
_cell_formula_units_Z 4
_cell_length_a 10.971(2)
_cell_length_b 18.180(3)
_cell_length_c 20.965(3)
_cell_measurement_reflns_used 4599
_cell_measurement_temperature 193(2)
_cell_measurement_theta_max 23.29
_cell_measurement_theta_min 3.25
_cell_volume 4075.0(12)
_computing_cell_refinement 'APEX2 and SAINT'
_computing_data_collection APEX2
_computing_data_reduction SAINT
_computing_molecular_graphics 'Ortep-3 for Windows (Farrugia, 1997)'
_computing_publication_material 'WinGX publication routines (Farrugia, 1999)'
_computing_structure_refinement 'SHELXL-2014 (Sheldrick, 2014)'
_computing_structure_solution 'SHELXT (Sheldrick 2015)'
_diffrn_ambient_temperature 193(2)
_diffrn_measured_fraction_theta_full 0.995
_diffrn_measured_fraction_theta_max 0.995
_diffrn_measurement_device_type 'Bruker Kappa APEX II Quazar'
_diffrn_measurement_method 'phi and omega scans'
_diffrn_radiation_monochromator 'multilayer optics'
_diffrn_radiation_source 'microfocus sealed tube'
_diffrn_radiation_type MoK\a
_diffrn_radiation_wavelength 0.71073
_diffrn_reflns_av_R_equivalents 0.0766
_diffrn_reflns_av_unetI/netI 0.0819
_diffrn_reflns_Laue_measured_fraction_full 0.995
_diffrn_reflns_Laue_measured_fraction_max 0.995
_diffrn_reflns_limit_h_max 13
_diffrn_reflns_limit_h_min -13
_diffrn_reflns_limit_k_max 20
_diffrn_reflns_limit_k_min -23
_diffrn_reflns_limit_l_max 26
_diffrn_reflns_limit_l_min -26
_diffrn_reflns_number 34032
_diffrn_reflns_point_group_measured_fraction_full 0.995
_diffrn_reflns_point_group_measured_fraction_max 0.995
_diffrn_reflns_theta_full 25.242
_diffrn_reflns_theta_max 26.732
_diffrn_reflns_theta_min 4.097
_diffrn_standards_decay_% 0
_diffrn_standards_interval_count 0
_diffrn_standards_interval_time 0
_diffrn_standards_number 0
_exptl_absorpt_coefficient_mu 2.917
_exptl_absorpt_correction_T_max 0.7457
_exptl_absorpt_correction_T_min 0.6710
_exptl_absorpt_correction_type multi-scan
_exptl_absorpt_process_details 'SADABS (Bruker-AXS)'
_exptl_crystal_colour yellow
_exptl_crystal_density_diffrn 1.739
_exptl_crystal_density_method 'not measured'
_exptl_crystal_description needle
_exptl_crystal_F_000 2056
_exptl_crystal_size_max 0.080
_exptl_crystal_size_mid 0.040
_exptl_crystal_size_min 0.020
_refine_diff_density_max 0.624
_refine_diff_density_min -0.566
_refine_diff_density_rms 0.136
_refine_ls_extinction_method none
_refine_ls_goodness_of_fit_ref 0.948
_refine_ls_hydrogen_treatment constr
_refine_ls_matrix_type full
_refine_ls_number_parameters 451
_refine_ls_number_reflns 8600
_refine_ls_number_restraints 0
_refine_ls_restrained_S_all 0.948
_refine_ls_R_factor_all 0.0808
_refine_ls_R_factor_gt 0.0414
_refine_ls_shift/su_max 0.002
_refine_ls_shift/su_mean 0.000
_refine_ls_structure_factor_coef Fsqd
_refine_ls_weighting_details 'w=1/[\s^2^(Fo^2^)+(0.0293P)^2^] where P=(Fo^2^+2Fc^2^)/3'
_refine_ls_weighting_scheme calc
_refine_ls_wR_factor_gt 0.0705
_refine_ls_wR_factor_ref 0.0819
_reflns_Friedel_coverage 0.000
_reflns_number_gt 5631
_reflns_number_total 8600
_reflns_threshold_expression 'I > 2\s(I)'
_cod_data_source_file d0dt03059g2.cif
_cod_data_source_block CHB148
_cod_depositor_comments 'Adding full bibliography for 7705421.cif.'
_cod_original_sg_symbol_H-M 'P 21/n'
_cod_database_code 7705421
_shelx_shelxl_version_number 2014/7
_shelx_space_group_comment
;
The symmetry employed for this shelxl refinement is uniquely defined
by the following loop, which should always be used as a source of
symmetry information in preference to the above space-group names.
They are only intended as comments.
;
_shelx_estimated_absorpt_t_min 0.800
_shelx_estimated_absorpt_t_max 0.944

loop_
_space_group_symop_operation_xyz
'x, y, z'
'-x+1/2, y+1/2, -z+1/2'
'-x, -y, -z'
'x-1/2, -y-1/2, z-1/2'

loop_
_atom_site_label
_atom_site_type_symbol
_atom_site_fract_x
_atom_site_fract_y
_atom_site_fract_z
_atom_site_U_iso_or_equiv
_atom_site_adp_type
_atom_site_occupancy
_atom_site_site_symmetry_order
_atom_site_calc_flag
_atom_site_refinement_flags_posn
_atom_site_refinement_flags_adp
_atom_site_refinement_flags_occupancy
_atom_site_disorder_assembly
_atom_site_disorder_group
C1 C -0.0096(5) 0.1093(3) 0.7003(2) 0.0235(12) Uani 1 1 d . . . . .
C2 C -0.0891(5) 0.0489(3) 0.7092(2) 0.0219(12) Uani 1 1 d . . . . .
C3 C -0.0817(5) 0.0045(3) 0.7660(2) 0.0246(12) Uani 1 1 d . . . . .
C4 C -0.1634(6) -0.0518(3) 0.7691(3) 0.0377(16) Uani 1 1 d . . . . .
H4 H -0.1544 -0.0800 0.8080 0.045 Uiso 1 1 calc R U . . .
C5 C -0.2593(6) -0.0676(4) 0.7151(3) 0.054(2) Uani 1 1 d . . . . .
H5 H -0.3181 -0.1051 0.7179 0.064 Uiso 1 1 calc R U . . .
C6 C -0.2692(6) -0.0298(3) 0.6590(3) 0.0438(17) Uani 1 1 d . . . . .
H6 H -0.3339 -0.0417 0.6221 0.053 Uiso 1 1 calc R U . . .
C7 C -0.1854(5) 0.0270(3) 0.6543(3) 0.0330(14) Uani 1 1 d . . . . .
C8 C -0.1951(6) 0.0590(4) 0.5926(3) 0.0490(18) Uani 1 1 d . . . . .
H8 H -0.2610 0.0446 0.5571 0.059 Uiso 1 1 calc R U . . .
C9 C -0.1108(7) 0.1104(4) 0.5832(3) 0.057(2) Uani 1 1 d . . . . .
H9 H -0.1123 0.1287 0.5406 0.068 Uiso 1 1 calc R U . . .
C10 C -0.0210(6) 0.1362(3) 0.6379(3) 0.0387(16) Uani 1 1 d . . . . .
H10 H 0.0345 0.1741 0.6312 0.046 Uiso 1 1 calc R U . . .
C11 C 0.1045(5) 0.2514(3) 0.7249(2) 0.0200(11) Uani 1 1 d . . . . .
C12 C 0.2063(5) 0.2773(3) 0.7029(3) 0.0310(14) Uani 1 1 d . . . . .
H12 H 0.2765 0.2462 0.7047 0.037 Uiso 1 1 calc R U . . .
C13 C 0.2074(6) 0.3478(3) 0.6785(3) 0.0392(16) Uani 1 1 d . . . . .
H13 H 0.2788 0.3645 0.6641 0.047 Uiso 1 1 calc R U . . .
C14 C 0.1073(7) 0.3940(3) 0.6746(3) 0.0431(17) Uani 1 1 d . . . . .
H14 H 0.1089 0.4424 0.6578 0.052 Uiso 1 1 calc R U . . .
C15 C 0.0029(6) 0.3686(3) 0.6957(3) 0.0409(16) Uani 1 1 d . . . . .
H15 H -0.0677 0.3997 0.6929 0.049 Uiso 1 1 calc R U . . .
C16 C 0.0021(5) 0.2986(3) 0.7206(3) 0.0325(14) Uani 1 1 d . . . . .
H16 H -0.0692 0.2821 0.7351 0.039 Uiso 1 1 calc R U . . .
C17 C 0.2532(5) 0.1236(3) 0.7618(2) 0.0236(12) Uani 1 1 d . . . . .
C18 C 0.3552(5) 0.1467(3) 0.8087(3) 0.0331(14) Uani 1 1 d . . . . .
H18 H 0.3422 0.1789 0.8423 0.040 Uiso 1 1 calc R U . . .
C19 C 0.4761(5) 0.1248(4) 0.8085(3) 0.0425(16) Uani 1 1 d . . . . .
H19 H 0.5447 0.1419 0.8413 0.051 Uiso 1 1 calc R U . . .
C20 C 0.4956(6) 0.0776(3) 0.7601(3) 0.0434(17) Uani 1 1 d . . . . .
H20 H 0.5781 0.0626 0.7590 0.052 Uiso 1 1 calc R U . . .
C21 C 0.3960(6) 0.0524(3) 0.7135(3) 0.0475(18) Uani 1 1 d . . . . .
H21 H 0.4093 0.0191 0.6809 0.057 Uiso 1 1 calc R U . . .
C22 C 0.2755(5) 0.0754(3) 0.7140(3) 0.0349(15) Uani 1 1 d . . . . .
H22 H 0.2072 0.0581 0.6812 0.042 Uiso 1 1 calc R U . . .
C23 C 0.3327(5) 0.2299(3) 0.9736(2) 0.0189(11) Uani 1 1 d . . . . .
C24 C 0.3585(5) 0.2846(3) 0.9288(2) 0.0223(12) Uani 1 1 d . . . . .
C25 C 0.2706(5) 0.3329(3) 0.8884(2) 0.0272(13) Uani 1 1 d . . . . .
C26 C 0.3026(6) 0.3764(3) 0.8414(3) 0.0407(16) Uani 1 1 d . . . . .
H26 H 0.2409 0.4066 0.8146 0.049 Uiso 1 1 calc R U . . .
C27 C 0.4239(7) 0.3769(4) 0.8325(3) 0.0524(19) Uani 1 1 d . . . . .
H27 H 0.4434 0.4044 0.7976 0.063 Uiso 1 1 calc R U . . .
C28 C 0.5152(6) 0.3384(4) 0.8734(3) 0.0446(17) Uani 1 1 d . . . . .
H28 H 0.5992 0.3413 0.8686 0.054 Uiso 1 1 calc R U . . .
C29 C 0.4855(5) 0.2941(3) 0.9229(3) 0.0295(13) Uani 1 1 d . . . . .
C30 C 0.5830(5) 0.2581(3) 0.9682(3) 0.0334(14) Uani 1 1 d . . . . .
H30 H 0.6672 0.2642 0.9646 0.040 Uiso 1 1 calc R U . . .
C31 C 0.5575(5) 0.2149(3) 1.0167(3) 0.0316(14) Uani 1 1 d . . . . .
H31 H 0.6235 0.1953 1.0496 0.038 Uiso 1 1 calc R U . . .
C32 C 0.4324(5) 0.1999(3) 1.0173(2) 0.0244(12) Uani 1 1 d . . . . .
H32 H 0.4158 0.1671 1.0497 0.029 Uiso 1 1 calc R U . . .
C33 C 0.1148(5) 0.2177(3) 1.0332(2) 0.0234(12) Uani 1 1 d . . . . .
C34 C -0.0113(6) 0.2142(3) 1.0287(3) 0.0400(16) Uani 1 1 d . . . . .
H34 H -0.0651 0.1983 0.9891 0.048 Uiso 1 1 calc R U . . .
C35 C -0.0620(6) 0.2337(4) 1.0820(3) 0.059(2) Uani 1 1 d . . . . .
H35 H -0.1493 0.2292 1.0791 0.071 Uiso 1 1 calc R U . . .
C36 C 0.0144(6) 0.2591(4) 1.1379(3) 0.0514(19) Uani 1 1 d . . . . .
H36 H -0.0199 0.2736 1.1738 0.062 Uiso 1 1 calc R U . . .
C37 C 0.1389(6) 0.2637(4) 1.1426(3) 0.0481(18) Uani 1 1 d . . . . .
H37 H 0.1916 0.2814 1.1819 0.058 Uiso 1 1 calc R U . . .
C38 C 0.1908(5) 0.2430(3) 1.0912(3) 0.0395(16) Uani 1 1 d . . . . .
H38 H 0.2787 0.2461 1.0954 0.047 Uiso 1 1 calc R U . . .
C39 C 0.2277(5) 0.0902(3) 0.9939(2) 0.0215(12) Uani 1 1 d . . . . .
C40 C 0.3099(5) 0.0500(3) 0.9654(2) 0.0273(13) Uani 1 1 d . . . . .
H40 H 0.3458 0.0723 0.9330 0.033 Uiso 1 1 calc R U . . .
C41 C 0.3396(5) -0.0213(3) 0.9837(3) 0.0325(14) Uani 1 1 d . . . . .
H41 H 0.3967 -0.0476 0.9642 0.039 Uiso 1 1 calc R U . . .
C42 C 0.2882(6) -0.0551(3) 1.0293(3) 0.0405(16) Uani 1 1 d . . . . .
H42 H 0.3099 -0.1044 1.0419 0.049 Uiso 1 1 calc R U . . .
C43 C 0.2044(6) -0.0169(3) 1.0572(3) 0.0500(19) Uani 1 1 d . . . . .
H43 H 0.1663 -0.0403 1.0883 0.060 Uiso 1 1 calc R U . . .
C44 C 0.1761(5) 0.0555(3) 1.0397(3) 0.0355(15) Uani 1 1 d . . . . .
H44 H 0.1198 0.0818 1.0597 0.043 Uiso 1 1 calc R U . . .
P1 P 0.10078(12) 0.16133(7) 0.76416(6) 0.0193(3) Uani 1 1 d . . . . .
P2 P 0.17900(12) 0.18393(7) 0.96537(6) 0.0194(3) Uani 1 1 d . . . . .
Cu1 Cu 0.05294(6) 0.17595(4) 0.86359(3) 0.02227(16) Uani 1 1 d . . . . .
I1 I 0.06638(3) 0.01008(2) 0.84930(2) 0.02724(10) Uani 1 1 d . . . . .
I2 I 0.09227(4) 0.35183(2) 0.90568(2) 0.03655(11) Uani 1 1 d . . . . .
I3 I -0.18439(3) 0.19882(2) 0.84236(2) 0.02895(10) Uani 1 1 d . . . . .

loop_
_atom_site_aniso_label
_atom_site_aniso_U_11
_atom_site_aniso_U_22
_atom_site_aniso_U_33
_atom_site_aniso_U_23
_atom_site_aniso_U_13
_atom_site_aniso_U_12
C1 0.024(3) 0.027(3) 0.019(3) 0.000(2) 0.004(2) 0.001(2)
C2 0.016(3) 0.023(3) 0.030(3) -0.006(3) 0.010(2) 0.001(2)
C3 0.023(3) 0.027(3) 0.025(3) -0.006(3) 0.008(2) -0.002(2)
C4 0.043(4) 0.042(4) 0.034(4) -0.011(3) 0.022(3) -0.020(3)
C5 0.051(5) 0.061(5) 0.054(5) -0.013(4) 0.022(4) -0.040(4)
C6 0.032(4) 0.055(4) 0.042(4) -0.013(3) 0.004(3) -0.020(3)
C7 0.025(3) 0.031(4) 0.040(4) -0.008(3) 0.001(3) -0.005(3)
C8 0.056(5) 0.046(4) 0.035(4) 0.006(3) -0.012(3) -0.015(4)
C9 0.076(5) 0.060(5) 0.020(3) 0.007(3) -0.018(3) -0.022(4)
C10 0.057(4) 0.029(4) 0.028(3) 0.002(3) 0.004(3) -0.014(3)
C11 0.022(3) 0.023(3) 0.015(3) 0.000(2) 0.006(2) -0.003(2)
C12 0.032(3) 0.029(3) 0.036(3) -0.004(3) 0.016(3) -0.007(3)
C13 0.051(4) 0.038(4) 0.035(4) -0.001(3) 0.023(3) -0.017(3)
C14 0.082(5) 0.026(4) 0.024(3) 0.003(3) 0.018(3) -0.004(4)
C15 0.068(5) 0.033(4) 0.025(3) 0.004(3) 0.017(3) 0.012(3)
C16 0.037(4) 0.034(4) 0.031(3) 0.005(3) 0.018(3) -0.001(3)
C17 0.020(3) 0.028(3) 0.025(3) 0.002(3) 0.010(2) 0.002(2)
C18 0.021(3) 0.045(4) 0.034(3) -0.011(3) 0.009(3) -0.005(3)
C19 0.018(3) 0.064(5) 0.046(4) -0.005(4) 0.009(3) -0.001(3)
C20 0.023(3) 0.050(4) 0.059(4) 0.012(4) 0.013(3) 0.011(3)
C21 0.042(4) 0.041(4) 0.069(5) -0.012(4) 0.035(4) 0.002(3)
C22 0.029(3) 0.034(4) 0.046(4) -0.012(3) 0.017(3) -0.005(3)
C23 0.019(3) 0.026(3) 0.014(2) -0.002(2) 0.009(2) -0.004(2)
C24 0.021(3) 0.027(3) 0.021(3) -0.004(2) 0.010(2) 0.001(2)
C25 0.029(3) 0.029(3) 0.025(3) -0.007(3) 0.009(2) -0.011(3)
C26 0.046(4) 0.037(4) 0.038(4) 0.012(3) 0.009(3) -0.006(3)
C27 0.056(5) 0.065(5) 0.040(4) 0.025(4) 0.021(4) -0.016(4)
C28 0.041(4) 0.059(5) 0.040(4) 0.010(3) 0.022(3) -0.018(3)
C29 0.024(3) 0.034(3) 0.031(3) -0.004(3) 0.008(2) -0.010(3)
C30 0.016(3) 0.046(4) 0.037(3) -0.007(3) 0.005(3) -0.003(3)
C31 0.020(3) 0.042(4) 0.030(3) -0.002(3) 0.000(2) 0.000(3)
C32 0.020(3) 0.032(3) 0.021(3) 0.001(2) 0.003(2) 0.006(3)
C33 0.025(3) 0.029(3) 0.017(3) 0.000(2) 0.007(2) 0.001(2)
C34 0.033(4) 0.065(5) 0.022(3) -0.006(3) 0.005(3) 0.003(3)
C35 0.034(4) 0.109(7) 0.039(4) -0.016(4) 0.016(3) 0.002(4)
C36 0.040(4) 0.087(6) 0.036(4) -0.016(4) 0.026(3) 0.001(4)
C37 0.046(4) 0.073(5) 0.026(3) -0.021(3) 0.010(3) -0.001(4)
C38 0.020(3) 0.071(5) 0.031(3) -0.020(3) 0.015(3) -0.008(3)
C39 0.020(3) 0.027(3) 0.017(3) 0.006(2) 0.004(2) 0.002(2)
C40 0.025(3) 0.036(4) 0.024(3) 0.002(3) 0.011(2) 0.000(3)
C41 0.036(4) 0.033(4) 0.030(3) 0.001(3) 0.010(3) 0.014(3)
C42 0.048(4) 0.024(3) 0.052(4) 0.015(3) 0.017(3) 0.018(3)
C43 0.068(5) 0.039(4) 0.057(4) 0.018(3) 0.043(4) 0.010(4)
C44 0.048(4) 0.030(4) 0.037(4) 0.006(3) 0.027(3) 0.012(3)
P1 0.0169(7) 0.0203(8) 0.0211(7) 0.0002(6) 0.0049(6) -0.0013(6)
P2 0.0161(7) 0.0253(8) 0.0173(7) 0.0027(6) 0.0050(5) 0.0005(6)
Cu1 0.0169(3) 0.0303(4) 0.0201(3) 0.0018(3) 0.0052(3) 0.0002(3)
I1 0.0306(2) 0.0241(2) 0.0278(2) 0.00553(16) 0.00829(16) 0.00298(16)
I2 0.0302(2) 0.0327(2) 0.0456(2) 0.00994(19) 0.00596(18) 0.00674(18)
I3 0.01653(18) 0.0393(2) 0.0316(2) 0.00791(18) 0.00661(15) 0.00248(17)

loop_
_atom_type_symbol
_atom_type_description
_atom_type_scat_dispersion_real
_atom_type_scat_dispersion_imag
_atom_type_scat_source
C C 0.0033 0.0016 'International Tables Vol C Tables 4.2.6.8 and 6.1.1.4'
H H 0.0000 0.0000 'International Tables Vol C Tables 4.2.6.8 and 6.1.1.4'
P P 0.1023 0.0942 'International Tables Vol C Tables 4.2.6.8 and 6.1.1.4'
Cu Cu 0.3201 1.2651 'International Tables Vol C Tables 4.2.6.8 and 6.1.1.4'
I I -0.4742 1.8119 'International Tables Vol C Tables 4.2.6.8 and 6.1.1.4'

loop_
_geom_angle_atom_site_label_1
_geom_angle_atom_site_label_2
_geom_angle_atom_site_label_3
_geom_angle
_geom_angle_site_symmetry_1
_geom_angle_site_symmetry_3
_geom_angle_publ_flag
C10 C1 C2 117.7(5) . . ?
C10 C1 P1 114.3(4) . . ?
C2 C1 P1 127.8(4) . . ?
C3 C2 C7 114.1(5) . . ?
C3 C2 C1 128.1(5) . . ?
C7 C2 C1 117.8(5) . . ?
C4 C3 C2 123.1(5) . . ?
C4 C3 I1 112.8(4) . . ?
C2 C3 I1 123.7(4) . . ?
C3 C4 C5 119.9(6) . . ?
C3 C4 H4 120.1 . . ?
C5 C4 H4 120.1 . . ?
C6 C5 C4 120.3(6) . . ?
C6 C5 H5 119.9 . . ?
C4 C5 H5 119.9 . . ?
C5 C6 C7 120.8(6) . . ?
C5 C6 H6 119.6 . . ?
C7 C6 H6 119.6 . . ?
C6 C7 C8 117.2(5) . . ?
C6 C7 C2 121.6(5) . . ?
C8 C7 C2 121.1(5) . . ?
C9 C8 C7 120.4(6) . . ?
C9 C8 H8 119.8 . . ?
C7 C8 H8 119.8 . . ?
C8 C9 C10 118.9(6) . . ?
C8 C9 H9 120.5 . . ?
C10 C9 H9 120.5 . . ?
C1 C10 C9 123.5(6) . . ?
C1 C10 H10 118.3 . . ?
C9 C10 H10 118.3 . . ?
C12 C11 C16 117.7(5) . . ?
C12 C11 P1 123.6(4) . . ?
C16 C11 P1 118.5(4) . . ?
C11 C12 C13 121.0(5) . . ?
C11 C12 H12 119.5 . . ?
C13 C12 H12 119.5 . . ?
C14 C13 C12 121.1(6) . . ?
C14 C13 H13 119.4 . . ?
C12 C13 H13 119.4 . . ?
C13 C14 C15 118.8(6) . . ?
C13 C14 H14 120.6 . . ?
C15 C14 H14 120.6 . . ?
C16 C15 C14 120.1(6) . . ?
C16 C15 H15 119.9 . . ?
C14 C15 H15 119.9 . . ?
C15 C16 C11 121.2(5) . . ?
C15 C16 H16 119.4 . . ?
C11 C16 H16 119.4 . . ?
C18 C17 C22 117.4(5) . . ?
C18 C17 P1 118.0(4) . . ?
C22 C17 P1 124.5(4) . . ?
C17 C18 C19 122.3(5) . . ?
C17 C18 H18 118.9 . . ?
C19 C18 H18 118.9 . . ?
C20 C19 C18 119.1(6) . . ?
C20 C19 H19 120.4 . . ?
C18 C19 H19 120.4 . . ?
C21 C20 C19 120.0(6) . . ?
C21 C20 H20 120.0 . . ?
C19 C20 H20 120.0 . . ?
C20 C21 C22 120.2(6) . . ?
C20 C21 H21 119.9 . . ?
C22 C21 H21 119.9 . . ?
C21 C22 C17 121.0(6) . . ?
C21 C22 H22 119.5 . . ?
C17 C22 H22 119.5 . . ?
C32 C23 C24 117.8(5) . . ?
C32 C23 P2 117.0(4) . . ?
C24 C23 P2 124.0(4) . . ?
C25 C24 C29 114.4(5) . . ?
C25 C24 C23 127.2(5) . . ?
C29 C24 C23 118.4(5) . . ?
C26 C25 C24 122.2(5) . . ?
C26 C25 I2 115.4(4) . . ?
C24 C25 I2 121.9(4) . . ?
C25 C26 C27 120.6(6) . . ?
C25 C26 H26 119.7 . . ?
C27 C26 H26 119.7 . . ?
C28 C27 C26 120.5(6) . . ?
C28 C27 H27 119.8 . . ?
C26 C27 H27 119.8 . . ?
C27 C28 C29 120.0(6) . . ?
C27 C28 H28 120.0 . . ?
C29 C28 H28 120.0 . . ?
C28 C29 C30 119.4(5) . . ?
C28 C29 C24 121.4(5) . . ?
C30 C29 C24 119.2(5) . . ?
C31 C30 C29 120.9(5) . . ?
C31 C30 H30 119.5 . . ?
C29 C30 H30 119.5 . . ?
C30 C31 C32 119.0(5) . . ?
C30 C31 H31 120.5 . . ?
C32 C31 H31 120.5 . . ?
C23 C32 C31 123.4(5) . . ?
C23 C32 H32 118.3 . . ?
C31 C32 H32 118.3 . . ?
C34 C33 C38 118.4(5) . . ?
C34 C33 P2 119.4(4) . . ?
C38 C33 P2 122.1(4) . . ?
C33 C34 C35 120.7(5) . . ?
C33 C34 H34 119.7 . . ?
C35 C34 H34 119.7 . . ?
C36 C35 C34 119.7(6) . . ?
C36 C35 H35 120.1 . . ?
C34 C35 H35 120.1 . . ?
C37 C36 C35 120.1(6) . . ?
C37 C36 H36 120.0 . . ?
C35 C36 H36 120.0 . . ?
C36 C37 C38 121.0(6) . . ?
C36 C37 H37 119.5 . . ?
C38 C37 H37 119.5 . . ?
C37 C38 C33 120.1(5) . . ?
C37 C38 H38 119.9 . . ?
C33 C38 H38 119.9 . . ?
C44 C39 C40 117.8(5) . . ?
C44 C39 P2 121.1(4) . . ?
C40 C39 P2 120.9(4) . . ?
C41 C40 C39 120.8(5) . . ?
C41 C40 H40 119.6 . . ?
C39 C40 H40 119.6 . . ?
C42 C41 C40 120.9(5) . . ?
C42 C41 H41 119.6 . . ?
C40 C41 H41 119.6 . . ?
C41 C42 C43 119.4(5) . . ?
C41 C42 H42 120.3 . . ?
C43 C42 H42 120.3 . . ?
C42 C43 C44 119.7(5) . . ?
C42 C43 H43 120.1 . . ?
C44 C43 H43 120.1 . . ?
C39 C44 C43 121.4(5) . . ?
C39 C44 H44 119.3 . . ?
C43 C44 H44 119.3 . . ?
C17 P1 C11 102.2(2) . . ?
C17 P1 C1 104.1(2) . . ?
C11 P1 C1 102.0(2) . . ?
C17 P1 Cu1 118.09(17) . . ?
C11 P1 Cu1 109.82(16) . . ?
C1 P1 Cu1 118.29(17) . . ?
C33 P2 C39 101.1(2) . . ?
C33 P2 C23 106.1(2) . . ?
C39 P2 C23 101.3(2) . . ?
C33 P2 Cu1 119.48(18) . . ?
C39 P2 Cu1 108.46(17) . . ?
C23 P2 Cu1 117.73(15) . . ?
P2 Cu1 P1 130.58(6) . . ?
P2 Cu1 I3 122.07(4) . . ?
P1 Cu1 I3 107.01(4) . . ?
P2 Cu1 I1 97.08(4) . . ?
P1 Cu1 I1 76.55(4) . . ?
I3 Cu1 I1 102.29(2) . . ?
C3 I1 Cu1 94.84(14) . . ?

loop_
_geom_bond_atom_site_label_1
_geom_bond_atom_site_label_2
_geom_bond_distance
_geom_bond_site_symmetry_2
_geom_bond_publ_flag
C1 C10 1.377(7) . ?
C1 C2 1.441(7) . ?
C1 P1 1.850(5) . ?
C2 C3 1.425(7) . ?
C2 C7 1.434(7) . ?
C3 C4 1.372(7) . ?
C3 I1 2.104(5) . ?
C4 C5 1.391(8) . ?
C4 H4 0.9500 . ?
C5 C6 1.346(8) . ?
C5 H5 0.9500 . ?
C6 C7 1.400(7) . ?
C6 H6 0.9500 . ?
C7 C8 1.399(8) . ?
C8 C9 1.361(8) . ?
C8 H8 0.9500 . ?
C9 C10 1.413(8) . ?
C9 H9 0.9500 . ?
C10 H10 0.9500 . ?
C11 C12 1.383(7) . ?
C11 C16 1.402(7) . ?
C11 P1 1.837(5) . ?
C12 C13 1.381(8) . ?
C12 H12 0.9500 . ?
C13 C14 1.371(8) . ?
C13 H13 0.9500 . ?
C14 C15 1.395(8) . ?
C14 H14 0.9500 . ?
C15 C16 1.376(7) . ?
C15 H15 0.9500 . ?
C16 H16 0.9500 . ?
C17 C18 1.379(7) . ?
C17 C22 1.393(7) . ?
C17 P1 1.819(5) . ?
C18 C19 1.386(7) . ?
C18 H18 0.9500 . ?
C19 C20 1.383(8) . ?
C19 H19 0.9500 . ?
C20 C21 1.370(8) . ?
C20 H20 0.9500 . ?
C21 C22 1.389(8) . ?
C21 H21 0.9500 . ?
C22 H22 0.9500 . ?
C23 C32 1.374(6) . ?
C23 C24 1.438(7) . ?
C23 P2 1.855(5) . ?
C24 C25 1.433(7) . ?
C24 C29 1.436(7) . ?
C25 C26 1.369(7) . ?
C25 I2 2.097(5) . ?
C26 C27 1.385(8) . ?
C26 H26 0.9500 . ?
C27 C28 1.358(8) . ?
C27 H27 0.9500 . ?
C28 C29 1.409(7) . ?
C28 H28 0.9500 . ?
C29 C30 1.421(7) . ?
C30 C31 1.361(7) . ?
C30 H30 0.9500 . ?
C31 C32 1.403(7) . ?
C31 H31 0.9500 . ?
C32 H32 0.9500 . ?
C33 C34 1.367(7) . ?
C33 C38 1.389(7) . ?
C33 P2 1.829(5) . ?
C34 C35 1.401(7) . ?
C34 H34 0.9500 . ?
C35 C36 1.360(8) . ?
C35 H35 0.9500 . ?
C36 C37 1.350(8) . ?
C36 H36 0.9500 . ?
C37 C38 1.380(7) . ?
C37 H37 0.9500 . ?
C38 H38 0.9500 . ?
C39 C44 1.372(7) . ?
C39 C40 1.396(7) . ?
C39 P2 1.844(5) . ?
C40 C41 1.370(7) . ?
C40 H40 0.9500 . ?
C41 C42 1.361(7) . ?
C41 H41 0.9500 . ?
C42 C43 1.382(8) . ?
C42 H42 0.9500 . ?
C43 C44 1.384(8) . ?
C43 H43 0.9500 . ?
C44 H44 0.9500 . ?
P1 Cu1 2.2763(14) . ?
P2 Cu1 2.2723(14) . ?
Cu1 I3 2.5749(8) . ?
Cu1 I1 3.0372(9) . ?
